data_4078775
loop_
_publ_author_name
'Lotz, Simon'
'van Jaarsveld, Nina A.'
'Liles, David C.'
'Crause, Chantelle'
'G\"orls, Helmar'
'Terblans, Yvette M.'

_publ_section_title
;
 Fischer Dinuclear and Mononuclear Bis-Carbene Complexes of Thiophene and
 Thiophene Derivatives
;
_journal_issue 15
_journal_name_full Organometallics
_journal_page_first 5371
_journal_paper_doi 10.1021/om300414y
_journal_volume 31
_journal_year 2012
_chemical_formula_moiety 'C15 H14 Cr O6 S'
_chemical_formula_sum 'C15 H14 Cr O6 S'
_chemical_formula_weight 374.32
_chemical_name_common
; 
 Tetracarbonyl-2,3-bis(ethoxymethylidenyl)-5-methyl-thiophene-
chromium(0) 
;
_chemical_name_systematic
; 
 2,2,2,2-Tetracarbonyl-1,3-diethoxy-2-
chroma(0)-5-methylcyclopentatrieno[b]thiophene 
;
_space_group_IT_number 61
_symmetry_cell_setting orthorhombic
_symmetry_space_group_name_Hall '-P 2ac 2ab'
_symmetry_space_group_name_H-M 'P b c a'
_atom_sites_solution_hydrogens difmap
_atom_sites_solution_primary direct
_atom_sites_solution_secondary difmap
_audit_creation_method SHELXL-97
_cell_angle_alpha 90.00
_cell_angle_beta 90.00
_cell_angle_gamma 90.00
_cell_formula_units_Z 8
_cell_length_a 11.752(2)
_cell_length_b 14.931(3)
_cell_length_c 19.287(4)
_cell_measurement_reflns_used 23356
_cell_measurement_temperature 173(2)
_cell_measurement_theta_max 27.34
_cell_measurement_theta_min 2.68
_cell_volume 3384.3(11)
_computing_cell_refinement 'SAINT (Bruker, 2005)'
_computing_data_collection 'COLLECT (Nonius)'
_computing_data_reduction SAINT
_computing_molecular_graphics ' ORTEP-3 for Windows (Farrugia, 1997), POV-Ray (Cason, 2004)'
_computing_publication_material ' SHELXL-97, PLATON (Spek, 2009)'
_computing_structure_refinement 'SHELXTL (Bruker, 2001) and SHELXL-97 (Sheldrick, 2008)'
_computing_structure_solution 'SHELXTS (Bruker, 2001)'
_diffrn_ambient_temperature 173(2)
_diffrn_measured_fraction_theta_full 1.000
_diffrn_measured_fraction_theta_max 1.000
_diffrn_measurement_device_type 'Nonius Kappa'
_diffrn_measurement_method '\f and \w scans'
_diffrn_radiation_monochromator graphite
_diffrn_radiation_source 'fine-focus sealed tube'
_diffrn_radiation_type MoK\a
_diffrn_radiation_wavelength 0.71073
_diffrn_reflns_av_R_equivalents 0.0462
_diffrn_reflns_av_sigmaI/netI 0.0195
_diffrn_reflns_limit_h_max 15
_diffrn_reflns_limit_h_min -15
_diffrn_reflns_limit_k_max 19
_diffrn_reflns_limit_k_min -19
_diffrn_reflns_limit_l_max 24
_diffrn_reflns_limit_l_min -25
_diffrn_reflns_number 78248
_diffrn_reflns_theta_full 28.28
_diffrn_reflns_theta_max 28.28
_diffrn_reflns_theta_min 2.45
_diffrn_standards_number 0
_exptl_absorpt_coefficient_mu 0.825
_exptl_absorpt_correction_T_max 0.913
_exptl_absorpt_correction_T_min 0.893
_exptl_absorpt_correction_type multi-scan
_exptl_absorpt_process_details 'SADABS (Bruker, 2005)'
_exptl_crystal_colour blue
_exptl_crystal_density_diffrn 1.469
_exptl_crystal_density_method 'not measured'
_exptl_crystal_description block
_exptl_crystal_F_000 1536
_exptl_crystal_size_max 0.15
_exptl_crystal_size_mid 0.15
_exptl_crystal_size_min 0.11
_refine_diff_density_max 0.319
_refine_diff_density_min -0.270
_refine_diff_density_rms 0.051
_refine_ls_extinction_method none
_refine_ls_goodness_of_fit_ref 1.053
_refine_ls_hydrogen_treatment constr
_refine_ls_matrix_type full
_refine_ls_number_parameters 218
_refine_ls_number_reflns 4193
_refine_ls_number_restraints 0
_refine_ls_restrained_S_all 1.053
_refine_ls_R_factor_all 0.0473
_refine_ls_R_factor_gt 0.0328
_refine_ls_shift/su_max 0.001
_refine_ls_shift/su_mean 0.000
_refine_ls_structure_factor_coef Fsqd
_refine_ls_weighting_details 'calc w=1/[\s^2^(Fo^2^)+(0.0354P)^2^+1.8913P] where P=(Fo^2^+2Fc^2^)/3'
_refine_ls_weighting_scheme calc
_refine_ls_wR_factor_gt 0.0776
_refine_ls_wR_factor_ref 0.0840
_reflns_number_gt 3369
_reflns_number_total 4193
_reflns_threshold_expression >2\s(I)
_cod_data_source_file om300414y_si_002.cif
_cod_data_source_block complex_5a_slchcrb1
_cod_original_cell_volume 3384.2(12)
_cod_database_code 4078775

loop_
_symmetry_equiv_pos_as_xyz
'x, y, z'
'-x+1/2, -y, z+1/2'
'-x, y+1/2, -z+1/2'
'x+1/2, -y+1/2, -z'
'-x, -y, -z'
'x-1/2, y, -z-1/2'
'x, -y-1/2, z-1/2'
'-x-1/2, y-1/2, z'

loop_
_atom_site_label
_atom_site_type_symbol
_atom_site_fract_x
_atom_site_fract_y
_atom_site_fract_z
_atom_site_U_iso_or_equiv
_atom_site_adp_type
_atom_site_occupancy
_atom_site_symmetry_multiplicity
_atom_site_calc_flag
_atom_site_refinement_flags
_atom_site_disorder_assembly
_atom_site_disorder_group
Cr1 Cr 0.90003(2) 0.179475(17) 0.398993(13) 0.02471(8) Uani 1 1 d . . .
C1 C 0.79770(15) 0.23591(12) 0.45940(9) 0.0324(4) Uani 1 1 d . . .
O1 O 0.74073(13) 0.26545(10) 0.50261(7) 0.0480(4) Uani 1 1 d . . .
C2 C 0.97310(14) 0.15366(12) 0.48297(9) 0.0309(4) Uani 1 1 d . . .
O2 O 1.00996(12) 0.14354(10) 0.53801(7) 0.0431(3) Uani 1 1 d . . .
C3 C 0.81210(14) 0.07295(11) 0.40207(9) 0.0310(4) Uani 1 1 d . . .
O3 O 0.75882(13) 0.00901(9) 0.40515(9) 0.0518(4) Uani 1 1 d . . .
C4 C 0.98871(18) 0.28585(14) 0.38852(9) 0.0401(4) Uani 1 1 d . . .
O4 O 1.03870(18) 0.35057(12) 0.38279(9) 0.0726(6) Uani 1 1 d . . .
C5 C 1.00726(14) 0.11263(11) 0.33388(9) 0.0302(4) Uani 1 1 d . . .
O5 O 1.09615(10) 0.05887(8) 0.33920(7) 0.0352(3) Uani 1 1 d . . .
C6 C 0.82652(15) 0.21373(11) 0.30638(9) 0.0290(3) Uani 1 1 d . A .
O6 O 0.74195(11) 0.26455(8) 0.28457(6) 0.0331(3) Uani 1 1 d . . .
C7 C 0.88486(16) 0.17537(11) 0.24718(9) 0.0313(4) Uani 1 1 d . . .
C8 C 0.97854(15) 0.12300(11) 0.26096(9) 0.0322(4) Uani 1 1 d . A .
S1 S 0.85126(8) 0.19188(6) 0.16024(4) 0.03074(19) Uani 0.6547(15) 1 d P A 1
C9 C 1.0229(3) 0.0941(3) 0.19399(18) 0.0322(7) Uani 0.6547(15) 1 d P A 1
H9 H 1.0873 0.0583 0.1899 0.039 Uiso 0.6547(15) 1 calc PR A 1
C10 C 0.96392(15) 0.12288(12) 0.13873(9) 0.0324(4) Uani 1 1 d . . .
C11 C 0.98535(19) 0.10579(15) 0.06316(9) 0.0457(5) Uani 1 1 d . A .
H11A H 1.0316 0.1530 0.0445 0.068 Uiso 1 1 calc R . .
H11B H 0.9141 0.1038 0.0388 0.068 Uiso 1 1 calc R . .
H11C H 1.0241 0.0496 0.0578 0.068 Uiso 1 1 calc R . .
S1A S 1.05486(16) 0.07091(13) 0.19676(9) 0.03074(19) Uani 0.3453(15) 1 d P A 2
C9A C 0.8785(6) 0.1702(5) 0.1734(4) 0.0322(7) Uani 0.3453(15) 1 d P A 2
H9A H 0.8194 0.1974 0.1492 0.039 Uiso 0.3453(15) 1 calc PR A 2
C12 C 1.14012(16) 0.03437(13) 0.40709(10) 0.0382(4) Uani 1 1 d . . .
H12A H 1.0791 0.0130 0.4366 0.046 Uiso 1 1 calc R . .
H12B H 1.1754 0.0857 0.4292 0.046 Uiso 1 1 calc R . .
C13 C 1.22645(18) -0.03849(14) 0.39546(12) 0.0486(5) Uani 1 1 d . . .
H13A H 1.1904 -0.0887 0.3734 0.073 Uiso 1 1 calc R . .
H13B H 1.2576 -0.0569 0.4392 0.073 Uiso 1 1 calc R . .
H13C H 1.2864 -0.0163 0.3663 0.073 Uiso 1 1 calc R . .
C14 C 0.67153(17) 0.31230(12) 0.33473(9) 0.0351(4) Uani 1 1 d . . .
H14A H 0.7188 0.3482 0.3652 0.042 Uiso 1 1 calc R . .
H14B H 0.6287 0.2702 0.3628 0.042 Uiso 1 1 calc R . .
C15 C 0.59205(19) 0.37122(15) 0.29411(11) 0.0481(5) Uani 1 1 d . . .
H15A H 0.6355 0.4126 0.2667 0.072 Uiso 1 1 calc R . .
H15B H 0.5440 0.4038 0.3255 0.072 Uiso 1 1 calc R . .
H15C H 0.5459 0.3349 0.2642 0.072 Uiso 1 1 calc R . .

loop_
_atom_site_aniso_label
_atom_site_aniso_U_11
_atom_site_aniso_U_22
_atom_site_aniso_U_33
_atom_site_aniso_U_23
_atom_site_aniso_U_13
_atom_site_aniso_U_12
Cr1 0.02696(14) 0.02655(14) 0.02062(14) -0.00207(10) 0.00002(10) -0.00227(10)
C1 0.0365(9) 0.0349(9) 0.0257(8) -0.0014(7) -0.0050(7) 0.0023(7)
O1 0.0511(8) 0.0620(9) 0.0310(7) -0.0098(6) 0.0021(6) 0.0173(7)
C2 0.0281(8) 0.0335(9) 0.0310(9) -0.0002(7) 0.0016(7) -0.0044(7)
O2 0.0420(7) 0.0573(8) 0.0301(7) 0.0067(6) -0.0079(6) -0.0064(6)
C3 0.0276(8) 0.0325(9) 0.0330(9) -0.0028(7) -0.0005(7) 0.0032(7)
O3 0.0428(8) 0.0346(7) 0.0780(11) -0.0034(7) 0.0035(8) -0.0086(6)
C4 0.0516(12) 0.0454(11) 0.0232(9) -0.0020(8) -0.0021(8) -0.0137(9)
O4 0.1035(15) 0.0654(11) 0.0489(10) 0.0034(8) -0.0024(10) -0.0515(11)
C5 0.0275(8) 0.0292(8) 0.0340(9) -0.0029(7) 0.0024(7) -0.0059(7)
O5 0.0305(6) 0.0373(7) 0.0377(7) -0.0026(5) 0.0047(5) 0.0015(5)
C6 0.0346(9) 0.0254(8) 0.0268(8) -0.0024(7) 0.0002(7) -0.0067(7)
O6 0.0402(7) 0.0347(6) 0.0244(6) -0.0018(5) -0.0037(5) 0.0033(5)
C7 0.0381(9) 0.0353(9) 0.0204(8) -0.0014(7) -0.0004(7) -0.0080(7)
C8 0.0328(9) 0.0336(9) 0.0303(9) -0.0081(7) 0.0079(7) -0.0064(7)
S1 0.0354(4) 0.0356(4) 0.0212(3) -0.0023(3) -0.0006(3) 0.0047(3)
C9 0.0313(17) 0.0310(17) 0.0342(15) 0.0048(12) -0.0012(13) 0.0034(12)
C10 0.0357(9) 0.0355(9) 0.0261(9) -0.0034(7) 0.0029(7) 0.0010(7)
C11 0.0556(13) 0.0556(12) 0.0258(9) -0.0063(9) 0.0031(9) 0.0065(10)
S1A 0.0354(4) 0.0356(4) 0.0212(3) -0.0023(3) -0.0006(3) 0.0047(3)
C9A 0.0313(17) 0.0310(17) 0.0342(15) 0.0048(12) -0.0012(13) 0.0034(12)
C12 0.0337(9) 0.0384(10) 0.0425(11) 0.0030(8) 0.0039(8) 0.0021(8)
C13 0.0402(11) 0.0443(11) 0.0612(14) 0.0046(10) 0.0054(10) 0.0086(9)
C14 0.0441(10) 0.0334(9) 0.0279(9) -0.0030(7) -0.0018(8) 0.0062(8)
C15 0.0544(13) 0.0514(12) 0.0386(11) 0.0008(9) -0.0058(9) 0.0158(10)

loop_
_atom_type_symbol
_atom_type_description
_atom_type_scat_dispersion_real
_atom_type_scat_dispersion_imag
_atom_type_scat_source
C C 0.0033 0.0016 'International Tables Vol C Tables 4.2.6.8 and 6.1.1.4'
H H 0.0000 0.0000 'International Tables Vol C Tables 4.2.6.8 and 6.1.1.4'
O O 0.0106 0.0060 'International Tables Vol C Tables 4.2.6.8 and 6.1.1.4'
S S 0.1246 0.1234 'International Tables Vol C Tables 4.2.6.8 and 6.1.1.4'
Cr Cr 0.3209 0.6236 'International Tables Vol C Tables 4.2.6.8 and 6.1.1.4'

loop_
_geom_angle_atom_site_label_1
_geom_angle_atom_site_label_2
_geom_angle_atom_site_label_3
_geom_angle
C2 Cr1 C1 81.33(8)
C2 Cr1 C3 92.88(7)
C1 Cr1 C3 90.46(8)
C2 Cr1 C4 90.71(8)
C1 Cr1 C4 92.40(8)
C3 Cr1 C4 175.71(8)
C2 Cr1 C5 98.54(7)
C1 Cr1 C5 177.33(7)
C3 Cr1 C5 86.88(7)
C4 Cr1 C5 90.27(8)
C2 Cr1 C6 176.69(7)
C1 Cr1 C6 99.16(7)
C3 Cr1 C6 90.40(7)
C4 Cr1 C6 86.00(7)
C5 Cr1 C6 81.14(7)
O1 C1 Cr1 172.23(15)
O2 C2 Cr1 172.86(16)
O3 C3 Cr1 178.79(17)
O4 C4 Cr1 178.0(2)
O5 C5 C8 108.85(15)
O5 C5 Cr1 137.55(13)
C8 C5 Cr1 113.57(12)
C5 O5 C12 120.23(14)
O6 C6 C7 109.42(14)
O6 C6 Cr1 137.65(12)
C7 C6 Cr1 112.86(12)
C6 O6 C14 119.80(13)
C8 C7 C9A 101.8(3)
C8 C7 C6 116.79(15)
C9A C7 C6 141.4(3)
C8 C7 S1 116.62(14)
C6 C7 S1 126.55(14)
C7 C8 C5 115.65(15)
C7 C8 C9 106.4(2)
C5 C8 C9 137.9(2)
C7 C8 S1A 122.45(15)
C5 C8 S1A 121.89(15)
C10 S1 C7 88.46(9)
C10 C9 C8 115.1(3)
C10 C9 H9 122.5
C8 C9 H9 122.5
C9 C10 C11 129.0(2)
C9A C10 C11 132.2(3)
C9 C10 S1 113.3(2)
C11 C10 S1 117.59(14)
C9A C10 S1A 111.1(3)
C11 C10 S1A 116.62(14)
S1 C10 S1A 125.79(12)
C10 C11 H11A 109.5
C10 C11 H11B 109.5
H11A C11 H11B 109.5
C10 C11 H11C 109.5
H11A C11 H11C 109.5
H11B C11 H11C 109.5
C8 S1A C10 86.60(12)
C10 C9A C7 117.8(5)
C10 C9A H9A 121.1
C7 C9A H9A 121.1
O5 C12 C13 106.69(16)
O5 C12 H12A 110.4
C13 C12 H12A 110.4
O5 C12 H12B 110.4
C13 C12 H12B 110.4
H12A C12 H12B 108.6
C12 C13 H13A 109.5
C12 C13 H13B 109.5
H13A C13 H13B 109.5
C12 C13 H13C 109.5
H13A C13 H13C 109.5
H13B C13 H13C 109.5
O6 C14 C15 107.02(15)
O6 C14 H14A 110.3
C15 C14 H14A 110.3
O6 C14 H14B 110.3
C15 C14 H14B 110.3
H14A C14 H14B 108.6
C14 C15 H15A 109.5
C14 C15 H15B 109.5
H15A C15 H15B 109.5
C14 C15 H15C 109.5
H15A C15 H15C 109.5
H15B C15 H15C 109.5

loop_
_geom_bond_atom_site_label_1
_geom_bond_atom_site_label_2
_geom_bond_distance
Cr1 C2 1.8732(18)
Cr1 C1 1.8745(18)
Cr1 C3 1.8977(18)
Cr1 C4 1.910(2)
Cr1 C5 2.0399(17)
Cr1 C6 2.0490(18)
C1 O1 1.156(2)
C2 O2 1.157(2)
C3 O3 1.143(2)
C4 O4 1.136(2)
C5 O5 1.321(2)
C5 C8 1.455(3)
O5 C12 1.455(2)
C6 O6 1.319(2)
C6 C7 1.450(2)
O6 C14 1.459(2)
C7 C8 1.376(3)
C7 C9A 1.426(8)
C7 S1 1.7401(19)
C8 C9 1.458(4)
C8 S1A 1.715(2)
S1 C10 1.728(2)
C9 C10 1.342(4)
C9 H9 0.9300
C10 C9A 1.398(7)
C10 C11 1.501(2)
C10 S1A 1.731(3)
C11 H11A 0.9600
C11 H11B 0.9600
C11 H11C 0.9600
C9A H9A 0.9300
C12 C13 1.504(3)
C12 H12A 0.9700
C12 H12B 0.9700
C13 H13A 0.9600
C13 H13B 0.9600
C13 H13C 0.9600
C14 C15 1.503(3)
C14 H14A 0.9700
C14 H14B 0.9700
C15 H15A 0.9600
C15 H15B 0.9600
C15 H15C 0.9600

loop_
_geom_torsion_atom_site_label_1
_geom_torsion_atom_site_label_2
_geom_torsion_atom_site_label_3
_geom_torsion_atom_site_label_4
_geom_torsion
C2 Cr1 C5 O5 5.93(19)
C3 Cr1 C5 O5 -86.52(18)
C4 Cr1 C5 O5 96.69(18)
C6 Cr1 C5 O5 -177.40(18)
C2 Cr1 C5 C8 -176.63(12)
C3 Cr1 C5 C8 90.93(13)
C4 Cr1 C5 C8 -85.87(13)
C6 Cr1 C5 C8 0.04(12)
C8 C5 O5 C12 -177.68(14)
Cr1 C5 O5 C12 -0.2(3)
C1 Cr1 C6 O6 6.01(19)
C3 Cr1 C6 O6 96.54(18)
C4 Cr1 C6 O6 -85.79(18)
C5 Cr1 C6 O6 -176.68(18)
C1 Cr1 C6 C7 -177.31(12)
C3 Cr1 C6 C7 -86.78(12)
C4 Cr1 C6 C7 90.90(13)
C5 Cr1 C6 C7 0.00(12)
C7 C6 O6 C14 -178.73(14)
Cr1 C6 O6 C14 -2.0(2)
O6 C6 C7 C8 177.59(14)
Cr1 C6 C7 C8 -0.04(19)
O6 C6 C7 C9A -4.4(5)
Cr1 C6 C7 C9A 178.0(5)
O6 C6 C7 S1 -0.1(2)
Cr1 C6 C7 S1 -177.72(10)
C9A C7 C8 C5 -178.6(3)
C6 C7 C8 C5 0.1(2)
S1 C7 C8 C5 177.99(12)
C9A C7 C8 C9 2.3(4)
C6 C7 C8 C9 -178.97(19)
S1 C7 C8 C9 -1.1(2)
C9A C7 C8 S1A -0.2(3)
C6 C7 C8 S1A 178.56(15)
S1 C7 C8 S1A -3.5(2)
O5 C5 C8 C7 178.10(14)
Cr1 C5 C8 C7 -0.08(19)
O5 C5 C8 C9 -3.3(3)
Cr1 C5 C8 C9 178.6(3)
O5 C5 C8 S1A -0.4(2)
Cr1 C5 C8 S1A -178.56(12)
C8 C7 S1 C10 2.00(15)
C9A C7 S1 C10 -10.6(12)
C6 C7 S1 C10 179.68(16)
C7 C8 C9 C10 -0.9(3)
C5 C8 C9 C10 -179.6(2)
S1A C8 C9 C10 171.6(9)
C8 C9 C10 C9A -1.1(3)
C8 C9 C10 C11 -179.9(2)
C8 C9 C10 S1 2.4(3)
C8 C9 C10 S1A -169.4(11)
C7 S1 C10 C9 -2.4(2)
C7 S1 C10 C9A 11.0(12)
C7 S1 C10 C11 179.56(16)
C7 S1 C10 S1A -0.21(15)
C7 C8 S1A C10 2.68(18)
C5 C8 S1A C10 -178.94(15)
C9 C8 S1A C10 -5.9(6)
C9 C10 S1A C8 8.2(9)
C9A C10 S1A C8 -4.2(4)
C11 C10 S1A C8 179.07(16)
S1 C10 S1A C8 -1.15(16)
C9 C10 C9A C7 2.8(5)
C11 C10 C9A C7 -178.4(3)
S1 C10 C9A C7 -164.7(17)
S1A C10 C9A C7 5.6(6)
C8 C7 C9A C10 -3.4(6)
C6 C7 C9A C10 178.4(2)
S1 C7 C9A C10 165.0(16)
C5 O5 C12 C13 170.51(15)
C6 O6 C14 C15 174.04(16)
